data_7119130
loop_
_publ_author_name
'Avassaya Vanitcha'
'Cecilia Damelincourt'
'Geoffrey Gontard'
'Nicolas Vanthuyne'
'Virginie Mouries-Mansuy'
'Louis Fensterbank'

_publ_section_title
;
 Bis-phosphine allene ligand: coordination chemistry and preliminary
 applications in catalysis
;
_journal_name_full Chem.Commun.
_journal_page_first 6785
_journal_volume 52
_journal_year 2016
_chemical_formula_moiety 'C39 H30 Cl2 P2 Pd, C H2 Cl2'
_chemical_formula_sum 'C40 H32 Cl4 P2 Pd'
_chemical_formula_weight 822.79
_space_group_crystal_system monoclinic
_space_group_IT_number 14
_space_group_name_Hall '-P 2ybc'
_space_group_name_H-M_alt 'P 1 21/c 1'
_symmetry_space_group_name_Hall '-P 2ybc'
_symmetry_space_group_name_H-M 'P 1 21/c 1'
_atom_sites_solution_hydrogens geom
_atom_sites_solution_primary dual
_atom_sites_solution_secondary difmap
_audit_creation_method SHELXL-2014/7
_audit_update_record
;
2016-01-19 deposited with the CCDC.
2016-04-12 downloaded from the CCDC.
;
_cell_angle_alpha 90
_cell_angle_beta 100.6180(10)
_cell_angle_gamma 90
_cell_formula_units_Z 4
_cell_length_a 9.8924(2)
_cell_length_b 19.0871(5)
_cell_length_c 19.8273(4)
_cell_measurement_reflns_used 9743
_cell_measurement_temperature 200(1)
_cell_measurement_theta_max 66.63
_cell_measurement_theta_min 3.25
_cell_volume 3679.63(14)
_computing_cell_refinement 'Bruker SAINT'
_computing_data_collection 'Bruker APEX2'
_computing_data_reduction 'Bruker SAINT'
_computing_molecular_graphics 'SXGRAPH (Farrugia, 2012)'
_computing_publication_material 'WinGX publication routines (Farrugia, 2012)'
_computing_structure_refinement 'SHELXL-2014/7 (Sheldrick, 2014)'
_computing_structure_solution 'SHELXT-2014/5 (Sheldrick, 2014)'
_diffrn_ambient_temperature 200(1)
_diffrn_detector_area_resol_mean 8.3333
_diffrn_measured_fraction_theta_full 0.998
_diffrn_measured_fraction_theta_max 0.997
_diffrn_measurement_device_type 'Bruker APEX-II CCD'
_diffrn_measurement_method '\f and \w scans'
_diffrn_radiation_source micro-source
_diffrn_radiation_type CuK\a
_diffrn_radiation_wavelength 1.54178
_diffrn_reflns_av_R_equivalents 0.0256
_diffrn_reflns_av_unetI/netI 0.0162
_diffrn_reflns_Laue_measured_fraction_full 0.998
_diffrn_reflns_Laue_measured_fraction_max 0.997
_diffrn_reflns_limit_h_max 11
_diffrn_reflns_limit_h_min -11
_diffrn_reflns_limit_k_max 14
_diffrn_reflns_limit_k_min -22
_diffrn_reflns_limit_l_max 23
_diffrn_reflns_limit_l_min -23
_diffrn_reflns_number 38783
_diffrn_reflns_point_group_measured_fraction_full 0.998
_diffrn_reflns_point_group_measured_fraction_max 0.997
_diffrn_reflns_theta_full 66.500
_diffrn_reflns_theta_max 66.657
_diffrn_reflns_theta_min 3.241
_exptl_absorpt_coefficient_mu 7.777
_exptl_absorpt_correction_T_max 0.519
_exptl_absorpt_correction_T_min 0.152
_exptl_absorpt_correction_type multi-scan
_exptl_absorpt_process_details
; 
R.H. Blessing, Acta Cryst. (1995), A51, 33-38
;
_exptl_crystal_colour yellow
_exptl_crystal_density_diffrn 1.485
_exptl_crystal_density_method 'not measured'
_exptl_crystal_description prism
_exptl_crystal_F_000 1664
_exptl_crystal_size_max 0.4
_exptl_crystal_size_mid 0.3
_exptl_crystal_size_min 0.1
_refine_diff_density_max 0.928
_refine_diff_density_min -0.671
_refine_diff_density_rms 0.053
_refine_ls_extinction_method none
_refine_ls_goodness_of_fit_ref 1.032
_refine_ls_hydrogen_treatment constr
_refine_ls_matrix_type full
_refine_ls_number_parameters 424
_refine_ls_number_reflns 6496
_refine_ls_number_restraints 0
_refine_ls_restrained_S_all 1.032
_refine_ls_R_factor_all 0.0271
_refine_ls_R_factor_gt 0.0263
_refine_ls_shift/su_max 0.001
_refine_ls_shift/su_mean 0.000
_refine_ls_structure_factor_coef Fsqd
_refine_ls_weighting_details 'w=1/[\s^2^(Fo^2^)+(0.0353P)^2^+3.0181P] where P=(Fo^2^+2Fc^2^)/3'
_refine_ls_weighting_scheme calc
_refine_ls_wR_factor_gt 0.0682
_refine_ls_wR_factor_ref 0.0688
_reflns_number_gt 6285
_reflns_number_total 6496
_reflns_threshold_expression 'I > 2\s(I)'
_cod_data_source_file c6cc02316a2.cif
_cod_data_source_block Compound-3
_cod_database_code 7119130
_shelx_shelxl_version_number 2014/7
_shelx_space_group_comment
;
The symmetry employed for this shelxl refinement is uniquely defined
by the following loop, which should always be used as a source of
symmetry information in preference to the above space-group names.
They are only intended as comments.
;

loop_
_space_group_symop_operation_xyz
'x, y, z'
'-x, y+1/2, -z+1/2'
'-x, -y, -z'
'x, -y-1/2, z-1/2'

loop_
_atom_site_label
_atom_site_type_symbol
_atom_site_fract_x
_atom_site_fract_y
_atom_site_fract_z
_atom_site_U_iso_or_equiv
_atom_site_adp_type
_atom_site_occupancy
_atom_site_site_symmetry_order
_atom_site_calc_flag
_atom_site_refinement_flags_posn
_atom_site_refinement_flags_adp
_atom_site_refinement_flags_occupancy
_atom_site_disorder_assembly
_atom_site_disorder_group
Pd1 Pd 0.67862(2) 0.37475(2) 0.26254(2) 0.02736(6) Uani 1 1 d . . . . .
Cl1 Cl 0.68472(6) 0.35845(3) 0.14518(3) 0.03668(12) Uani 1 1 d . . . . .
Cl2 Cl 0.91426(6) 0.35352(4) 0.29701(3) 0.04971(16) Uani 1 1 d . . . . .
Cl3 Cl 0.86342(11) 0.58170(7) 0.20060(8) 0.1157(4) Uani 1 1 d . . . . .
Cl4 Cl 0.98959(8) 0.50588(6) 0.10042(4) 0.0786(3) Uani 1 1 d . . . . .
P1 P 0.45822(5) 0.41011(3) 0.22793(3) 0.02750(11) Uani 1 1 d . . . . .
P2 P 0.67165(5) 0.37334(3) 0.37606(3) 0.02775(12) Uani 1 1 d . . . . .
C1 C 0.4030(2) 0.45904(11) 0.29913(10) 0.0287(4) Uani 1 1 d . . . . .
C2 C 0.4244(2) 0.41754(11) 0.35218(10) 0.0294(4) Uani 1 1 d . . . . .
C3 C 0.4900(2) 0.36524(11) 0.38700(10) 0.0288(4) Uani 1 1 d . . . . .
C4 C 0.3643(2) 0.53403(11) 0.29935(11) 0.0311(4) Uani 1 1 d . . . . .
C5 C 0.2570(2) 0.56092(12) 0.25120(13) 0.0408(5) Uani 1 1 d . . . . .
H5 H 0.2126 0.5321 0.2147 0.049 Uiso 1 1 calc R U . . .
C6 C 0.2143(3) 0.62954(13) 0.25616(16) 0.0500(7) Uani 1 1 d . . . . .
H6 H 0.1398 0.6472 0.2234 0.060 Uiso 1 1 calc R U . . .
C7 C 0.2788(3) 0.67215(13) 0.30801(16) 0.0544(7) Uani 1 1 d . . . . .
H7 H 0.2487 0.7191 0.3114 0.065 Uiso 1 1 calc R U . . .
C8 C 0.3872(3) 0.64645(15) 0.35510(15) 0.0556(7) Uani 1 1 d . . . . .
H8 H 0.4330 0.6761 0.3906 0.067 Uiso 1 1 calc R U . . .
C9 C 0.4303(3) 0.57771(13) 0.35125(12) 0.0426(5) Uani 1 1 d . . . . .
H9 H 0.5050 0.5604 0.3841 0.051 Uiso 1 1 calc R U . . .
C10 C 0.4201(2) 0.30690(11) 0.41615(10) 0.0302(4) Uani 1 1 d . . . . .
C11 C 0.4803(2) 0.26881(12) 0.47381(11) 0.0350(5) Uani 1 1 d . . . . .
H11 H 0.5741 0.2765 0.4937 0.042 Uiso 1 1 calc R U . . .
C12 C 0.4041(3) 0.21973(13) 0.50235(12) 0.0426(5) Uani 1 1 d . . . . .
H12 H 0.4457 0.1944 0.5420 0.051 Uiso 1 1 calc R U . . .
C13 C 0.2685(3) 0.20745(14) 0.47361(14) 0.0480(6) Uani 1 1 d . . . . .
H13 H 0.2169 0.1736 0.4933 0.058 Uiso 1 1 calc R U . . .
C14 C 0.2077(3) 0.24462(14) 0.41586(14) 0.0489(6) Uani 1 1 d . . . . .
H14 H 0.1141 0.2364 0.3959 0.059 Uiso 1 1 calc R U . . .
C15 C 0.2829(2) 0.29355(13) 0.38743(12) 0.0398(5) Uani 1 1 d . . . . .
H15 H 0.2407 0.3186 0.3477 0.048 Uiso 1 1 calc R U . . .
C16 C 0.4334(2) 0.46854(12) 0.15504(11) 0.0329(5) Uani 1 1 d . . . . .
C17 C 0.5102(3) 0.52992(13) 0.16048(13) 0.0421(5) Uani 1 1 d . . . . .
H17 H 0.5706 0.5407 0.2022 0.050 Uiso 1 1 calc R U . . .
C18 C 0.4991(3) 0.57542(16) 0.10529(15) 0.0550(7) Uani 1 1 d . . . . .
H18 H 0.5517 0.6173 0.1091 0.066 Uiso 1 1 calc R U . . .
C19 C 0.4111(3) 0.55956(17) 0.04486(15) 0.0609(8) Uani 1 1 d . . . . .
H19 H 0.4031 0.5907 0.0070 0.073 Uiso 1 1 calc R U . . .
C20 C 0.3352(3) 0.49917(18) 0.03914(13) 0.0570(7) Uani 1 1 d . . . . .
H20 H 0.2751 0.4887 -0.0028 0.068 Uiso 1 1 calc R U . . .
C21 C 0.3451(3) 0.45291(14) 0.09408(12) 0.0433(6) Uani 1 1 d . . . . .
H21 H 0.2921 0.4111 0.0899 0.052 Uiso 1 1 calc R U . . .
C22 C 0.3395(2) 0.33762(12) 0.20907(10) 0.0323(5) Uani 1 1 d . . . . .
C23 C 0.3898(3) 0.27034(13) 0.20602(15) 0.0473(6) Uani 1 1 d . . . . .
H23 H 0.4860 0.2625 0.2116 0.057 Uiso 1 1 calc R U . . .
C24 C 0.2991(3) 0.21435(15) 0.19471(18) 0.0620(8) Uani 1 1 d . . . . .
H24 H 0.3335 0.1681 0.1926 0.074 Uiso 1 1 calc R U . . .
C25 C 0.1599(3) 0.22542(15) 0.18660(15) 0.0541(7) Uani 1 1 d . . . . .
H25 H 0.0986 0.1867 0.1793 0.065 Uiso 1 1 calc R U . . .
C26 C 0.1087(3) 0.29205(15) 0.18901(13) 0.0476(6) Uani 1 1 d . . . . .
H26 H 0.0122 0.2996 0.1826 0.057 Uiso 1 1 calc R U . . .
C27 C 0.1985(2) 0.34813(14) 0.20085(12) 0.0421(5) Uani 1 1 d . . . . .
H27 H 0.1634 0.3942 0.2034 0.050 Uiso 1 1 calc R U . . .
C28 C 0.7653(2) 0.30109(12) 0.42138(11) 0.0325(5) Uani 1 1 d . . . . .
C29 C 0.8449(3) 0.30859(15) 0.48583(13) 0.0503(6) Uani 1 1 d . . . . .
H29 H 0.8568 0.3534 0.5069 0.060 Uiso 1 1 calc R U . . .
C30 C 0.9073(3) 0.25027(19) 0.51964(17) 0.0718(10) Uani 1 1 d . . . . .
H30 H 0.9611 0.2553 0.5643 0.086 Uiso 1 1 calc R U . . .
C31 C 0.8924(3) 0.18537(17) 0.48947(18) 0.0663(9) Uani 1 1 d . . . . .
H31 H 0.9354 0.1457 0.5132 0.080 Uiso 1 1 calc R U . . .
C32 C 0.8156(3) 0.17801(15) 0.42515(17) 0.0550(7) Uani 1 1 d . . . . .
H32 H 0.8063 0.1332 0.4039 0.066 Uiso 1 1 calc R U . . .
C33 C 0.7514(3) 0.23565(13) 0.39088(13) 0.0425(5) Uani 1 1 d . . . . .
H33 H 0.6976 0.2302 0.3463 0.051 Uiso 1 1 calc R U . . .
C34 C 0.7349(2) 0.45289(12) 0.42067(11) 0.0335(5) Uani 1 1 d . . . . .
C35 C 0.6976(3) 0.47035(15) 0.48295(14) 0.0500(6) Uani 1 1 d . . . . .
H35 H 0.6358 0.4413 0.5016 0.060 Uiso 1 1 calc R U . . .
C36 C 0.7508(3) 0.53012(17) 0.51759(16) 0.0635(8) Uani 1 1 d . . . . .
H36 H 0.7264 0.5415 0.5604 0.076 Uiso 1 1 calc R U . . .
C37 C 0.8386(3) 0.57314(16) 0.49037(17) 0.0637(8) Uani 1 1 d . . . . .
H37 H 0.8739 0.6144 0.5140 0.076 Uiso 1 1 calc R U . . .
C38 C 0.8746(3) 0.55620(15) 0.42915(16) 0.0591(7) Uani 1 1 d . . . . .
H38 H 0.9352 0.5860 0.4104 0.071 Uiso 1 1 calc R U . . .
C39 C 0.8239(3) 0.49610(13) 0.39400(13) 0.0437(6) Uani 1 1 d . . . . .
H39 H 0.8503 0.4847 0.3516 0.052 Uiso 1 1 calc R U . . .
C40 C 0.8845(4) 0.50217(19) 0.1621(2) 0.0762(10) Uani 1 1 d . . . . .
H40A H 0.7930 0.4843 0.1402 0.091 Uiso 1 1 calc R U . . .
H40B H 0.9245 0.4682 0.1981 0.091 Uiso 1 1 calc R U . . .

loop_
_atom_site_aniso_label
_atom_site_aniso_U_11
_atom_site_aniso_U_22
_atom_site_aniso_U_33
_atom_site_aniso_U_23
_atom_site_aniso_U_13
_atom_site_aniso_U_12
Pd1 0.02907(9) 0.02990(10) 0.02420(9) -0.00008(5) 0.00783(6) 0.00311(6)
Cl1 0.0499(3) 0.0355(3) 0.0268(2) -0.0015(2) 0.0129(2) 0.0030(2)
Cl2 0.0318(3) 0.0765(4) 0.0429(3) 0.0074(3) 0.0123(2) 0.0140(3)
Cl3 0.0659(6) 0.0991(8) 0.1814(13) -0.0534(8) 0.0208(7) -0.0151(5)
Cl4 0.0596(4) 0.1112(7) 0.0620(4) 0.0019(4) 0.0036(3) -0.0245(4)
P1 0.0304(3) 0.0273(3) 0.0248(2) -0.00095(19) 0.00500(19) 0.0025(2)
P2 0.0293(3) 0.0307(3) 0.0237(3) -0.00008(19) 0.0058(2) 0.0011(2)
C1 0.0275(10) 0.0310(11) 0.0281(10) -0.0029(8) 0.0065(8) 0.0011(8)
C2 0.0304(10) 0.0301(11) 0.0293(10) -0.0058(8) 0.0103(8) -0.0012(8)
C3 0.0314(11) 0.0310(11) 0.0246(10) -0.0016(8) 0.0071(8) 0.0015(8)
C4 0.0349(11) 0.0285(11) 0.0321(11) -0.0019(8) 0.0120(9) -0.0020(9)
C5 0.0387(12) 0.0329(12) 0.0494(14) -0.0021(10) 0.0043(10) 0.0015(10)
C6 0.0469(14) 0.0330(13) 0.0717(19) 0.0068(12) 0.0148(13) 0.0078(10)
C7 0.0720(18) 0.0262(12) 0.0727(19) -0.0020(12) 0.0333(16) 0.0023(12)
C8 0.085(2) 0.0366(14) 0.0490(15) -0.0139(12) 0.0222(15) -0.0128(14)
C9 0.0556(14) 0.0371(13) 0.0343(12) -0.0056(10) 0.0067(10) -0.0054(11)
C10 0.0346(11) 0.0307(11) 0.0264(10) -0.0022(8) 0.0083(8) 0.0007(9)
C11 0.0353(11) 0.0406(12) 0.0295(11) 0.0006(9) 0.0075(9) 0.0007(9)
C12 0.0473(13) 0.0444(14) 0.0370(12) 0.0115(10) 0.0102(10) 0.0024(11)
C13 0.0477(14) 0.0423(14) 0.0565(15) 0.0116(12) 0.0164(12) -0.0074(11)
C14 0.0382(13) 0.0522(15) 0.0540(15) 0.0080(12) 0.0030(11) -0.0100(11)
C15 0.0370(12) 0.0434(13) 0.0374(12) 0.0064(10) 0.0029(9) -0.0019(10)
C16 0.0356(11) 0.0357(12) 0.0288(10) 0.0026(9) 0.0091(9) 0.0107(9)
C17 0.0443(13) 0.0431(14) 0.0402(13) 0.0091(10) 0.0117(10) 0.0037(11)
C18 0.0601(17) 0.0501(16) 0.0601(17) 0.0223(13) 0.0248(14) 0.0106(13)
C19 0.0685(19) 0.070(2) 0.0494(16) 0.0302(15) 0.0246(14) 0.0300(16)
C20 0.0613(17) 0.076(2) 0.0321(13) 0.0101(13) 0.0052(12) 0.0238(15)
C21 0.0476(13) 0.0507(15) 0.0310(11) -0.0009(10) 0.0060(10) 0.0100(11)
C22 0.0356(11) 0.0340(12) 0.0273(10) -0.0043(8) 0.0062(8) -0.0018(9)
C23 0.0425(13) 0.0355(13) 0.0639(16) -0.0013(12) 0.0096(12) -0.0005(10)
C24 0.0611(18) 0.0332(14) 0.091(2) -0.0051(14) 0.0127(16) -0.0058(12)
C25 0.0534(16) 0.0526(16) 0.0569(16) -0.0103(13) 0.0115(13) -0.0203(13)
C26 0.0369(12) 0.0645(17) 0.0419(13) -0.0210(12) 0.0090(10) -0.0101(12)
C27 0.0383(12) 0.0446(14) 0.0427(13) -0.0170(11) 0.0057(10) 0.0011(10)
C28 0.0291(10) 0.0366(12) 0.0325(11) 0.0069(9) 0.0073(8) 0.0015(9)
C29 0.0481(14) 0.0519(16) 0.0445(14) 0.0072(12) -0.0082(11) -0.0056(12)
C30 0.0651(19) 0.075(2) 0.0623(19) 0.0286(17) -0.0211(15) -0.0029(17)
C31 0.0512(16) 0.060(2) 0.086(2) 0.0401(17) 0.0087(15) 0.0084(14)
C32 0.0507(15) 0.0375(14) 0.081(2) 0.0160(13) 0.0217(14) 0.0070(12)
C33 0.0432(13) 0.0400(13) 0.0451(13) 0.0022(10) 0.0104(10) 0.0054(10)
C34 0.0340(11) 0.0339(11) 0.0325(11) -0.0025(9) 0.0054(9) 0.0001(9)
C35 0.0491(14) 0.0577(16) 0.0480(14) -0.0182(12) 0.0215(12) -0.0119(12)
C36 0.0625(18) 0.071(2) 0.0624(18) -0.0356(16) 0.0247(15) -0.0112(15)
C37 0.0678(19) 0.0476(16) 0.077(2) -0.0275(15) 0.0157(16) -0.0115(14)
C38 0.0696(19) 0.0434(15) 0.0651(18) -0.0024(13) 0.0146(15) -0.0208(14)
C39 0.0514(14) 0.0422(14) 0.0386(12) -0.0002(10) 0.0110(11) -0.0067(11)
C40 0.074(2) 0.061(2) 0.100(3) 0.0092(18) 0.030(2) -0.0105(17)

loop_
_atom_type_symbol
_atom_type_description
_atom_type_scat_dispersion_real
_atom_type_scat_dispersion_imag
_atom_type_scat_source
C C 0.0181 0.0091 'International Tables Vol C Tables 4.2.6.8 and 6.1.1.4'
H H 0.0000 0.0000 'International Tables Vol C Tables 4.2.6.8 and 6.1.1.4'
P P 0.2955 0.4335 'International Tables Vol C Tables 4.2.6.8 and 6.1.1.4'
Cl Cl 0.3639 0.7018 'International Tables Vol C Tables 4.2.6.8 and 6.1.1.4'
Pd Pd 0.1215 3.9337 'International Tables Vol C Tables 4.2.6.8 and 6.1.1.4'

loop_
_geom_angle_atom_site_label_1
_geom_angle_atom_site_label_2
_geom_angle_atom_site_label_3
_geom_angle
_geom_angle_site_symmetry_1
_geom_angle_site_symmetry_3
P2 Pd1 P1 95.786(19) . .
P2 Pd1 Cl2 85.34(2) . .
P1 Pd1 Cl2 172.54(2) . .
P2 Pd1 Cl1 171.74(2) . .
P1 Pd1 Cl1 86.477(19) . .
Cl2 Pd1 Cl1 93.44(2) . .
C16 P1 C22 108.63(10) . .
C16 P1 C1 106.38(10) . .
C22 P1 C1 105.73(10) . .
C16 P1 Pd1 114.08(7) . .
C22 P1 Pd1 112.77(7) . .
C1 P1 Pd1 108.73(7) . .
C28 P2 C34 107.33(11) . .
C28 P2 C3 107.31(10) . .
C34 P2 C3 105.55(10) . .
C28 P2 Pd1 113.38(7) . .
C34 P2 Pd1 113.87(7) . .
C3 P2 Pd1 108.94(7) . .
C2 C1 C4 126.05(19) . .
C2 C1 P1 106.34(15) . .
C4 C1 P1 126.91(15) . .
C1 C2 C3 151.2(2) . .
C2 C3 C10 123.6(2) . .
C2 C3 P2 105.68(15) . .
C10 C3 P2 129.74(15) . .
C5 C4 C9 118.9(2) . .
C5 C4 C1 121.3(2) . .
C9 C4 C1 119.7(2) . .
C6 C5 C4 120.3(2) . .
C7 C6 C5 120.5(3) . .
C6 C7 C8 119.6(2) . .
C7 C8 C9 120.6(3) . .
C8 C9 C4 120.1(2) . .
C11 C10 C15 118.5(2) . .
C11 C10 C3 123.48(19) . .
C15 C10 C3 117.81(19) . .
C12 C11 C10 120.3(2) . .
C13 C12 C11 120.5(2) . .
C12 C13 C14 119.7(2) . .
C15 C14 C13 120.0(2) . .
C14 C15 C10 121.0(2) . .
C21 C16 C17 119.8(2) . .
C21 C16 P1 122.39(19) . .
C17 C16 P1 117.81(17) . .
C18 C17 C16 120.3(2) . .
C19 C18 C17 119.6(3) . .
C20 C19 C18 120.4(2) . .
C19 C20 C21 120.7(3) . .
C16 C21 C20 119.2(3) . .
C23 C22 C27 119.4(2) . .
C23 C22 P1 119.62(18) . .
C27 C22 P1 120.91(18) . .
C22 C23 C24 119.7(2) . .
C25 C24 C23 120.4(3) . .
C24 C25 C26 120.5(2) . .
C25 C26 C27 119.5(2) . .
C26 C27 C22 120.5(2) . .
C29 C28 C33 119.5(2) . .
C29 C28 P2 122.33(19) . .
C33 C28 P2 118.12(17) . .
C28 C29 C30 119.5(3) . .
C31 C30 C29 120.8(3) . .
C32 C31 C30 119.8(3) . .
C31 C32 C33 120.2(3) . .
C28 C33 C32 120.2(2) . .
C39 C34 C35 119.2(2) . .
C39 C34 P2 120.10(17) . .
C35 C34 P2 120.64(18) . .
C36 C35 C34 119.9(3) . .
C37 C36 C35 120.4(3) . .
C38 C37 C36 119.6(3) . .
C37 C38 C39 120.9(3) . .
C34 C39 C38 119.9(2) . .
Cl3 C40 Cl4 114.18(19) . .

loop_
_geom_bond_atom_site_label_1
_geom_bond_atom_site_label_2
_geom_bond_distance
_geom_bond_site_symmetry_2
Pd1 P2 2.2647(5) .
Pd1 P1 2.2647(5) .
Pd1 Cl2 2.3405(6) .
Pd1 Cl1 2.3593(5) .
Cl3 C40 1.729(4) .
Cl4 C40 1.746(4) .
P1 C16 1.806(2) .
P1 C22 1.809(2) .
P1 C1 1.857(2) .
P2 C28 1.806(2) .
P2 C34 1.810(2) .
P2 C3 1.856(2) .
C1 C2 1.303(3) .
C1 C4 1.482(3) .
C2 C3 1.315(3) .
C3 C10 1.483(3) .
C4 C5 1.389(3) .
C4 C9 1.390(3) .
C5 C6 1.385(3) .
C6 C7 1.373(4) .
C7 C8 1.377(4) .
C8 C9 1.386(4) .
C10 C11 1.393(3) .
C10 C15 1.395(3) .
C11 C12 1.387(3) .
C12 C13 1.377(4) .
C13 C14 1.387(4) .
C14 C15 1.378(3) .
C16 C21 1.387(3) .
C16 C17 1.390(3) .
C17 C18 1.385(3) .
C18 C19 1.378(4) .
C19 C20 1.369(5) .
C20 C21 1.392(4) .
C22 C23 1.383(3) .
C22 C27 1.389(3) .
C23 C24 1.387(4) .
C24 C25 1.373(4) .
C25 C26 1.373(4) .
C26 C27 1.383(4) .
C28 C29 1.379(3) .
C28 C33 1.384(3) .
C29 C30 1.384(4) .
C30 C31 1.372(5) .
C31 C32 1.366(5) .
C32 C33 1.384(4) .
C34 C39 1.380(3) .
C34 C35 1.393(3) .
C35 C36 1.384(4) .
C36 C37 1.376(5) .
C37 C38 1.366(4) .
C38 C39 1.387(4) .
